data_4512200
loop_
_publ_author_name
'Adelani, Pius O.'
'Cook, Nathaniel D.'
'Burns, Peter C.'

_publ_section_title
;
 Use of 2,2-Bipyrimidine for the Preparation of UO22+-3d Diphosphonates
;
_journal_issue 11
_journal_name_full 'Crystal Growth &amp; Design'
_journal_page_first 5692
_journal_paper_doi 10.1021/cg500972w
_journal_volume 14
_journal_year 2014
_chemical_formula_moiety 'C13 H9 N2 O11 P3 U Zn'
_chemical_formula_sum 'C13 H9 N2 O11 P3 U Zn'
_chemical_formula_weight 765.53
_chemical_name_systematic
; 
 ? 
;
_space_group_IT_number 2
_symmetry_cell_setting triclinic
_symmetry_space_group_name_Hall '-P 1'
_symmetry_space_group_name_H-M 'P -1'
_atom_sites_solution_hydrogens geom
_atom_sites_solution_primary direct
_atom_sites_solution_secondary difmap
_audit_creation_method SHELXL-97
_cell_angle_alpha 74.141(15)
_cell_angle_beta 77.673(15)
_cell_angle_gamma 69.499(14)
_cell_formula_units_Z 2
_cell_length_a 9.647(3)
_cell_length_b 10.238(3)
_cell_length_c 12.115(4)
_cell_measurement_reflns_used 2839
_cell_measurement_temperature 100(2)
_cell_measurement_theta_max 27.31
_cell_measurement_theta_min 3.09
_cell_volume 1068.9(6)
_computing_cell_refinement 'Bruker SAINT'
_computing_data_collection 'Bruker APEX2'
_computing_data_reduction 'Bruker SAINT'
_computing_molecular_graphics 'Bruker SHELXTL'
_computing_publication_material 'Bruker SHELXTL'
_computing_structure_refinement 'SHELXL-97 (Sheldrick, 1997)'
_computing_structure_solution 'SHELXS-97 (Sheldrick, 1990)'
_diffrn_ambient_temperature 100(2)
_diffrn_measured_fraction_theta_full 0.984
_diffrn_measured_fraction_theta_max 0.984
_diffrn_measurement_device_type 'Bruker APEX-II CCD'
_diffrn_measurement_method '\f and \w scans'
_diffrn_radiation_monochromator graphite
_diffrn_radiation_source 'fine-focus sealed tube'
_diffrn_radiation_type MoK\a
_diffrn_radiation_wavelength 0.71073
_diffrn_reflns_av_R_equivalents 0.0352
_diffrn_reflns_av_sigmaI/netI 0.0639
_diffrn_reflns_limit_h_max 12
_diffrn_reflns_limit_h_min -9
_diffrn_reflns_limit_k_max 13
_diffrn_reflns_limit_k_min -13
_diffrn_reflns_limit_l_max 15
_diffrn_reflns_limit_l_min -15
_diffrn_reflns_number 8395
_diffrn_reflns_theta_full 26.89
_diffrn_reflns_theta_max 26.89
_diffrn_reflns_theta_min 1.76
_diffrn_standards_number 0
_exptl_absorpt_coefficient_mu 8.970
_exptl_absorpt_correction_T_max 0.7456
_exptl_absorpt_correction_T_min 0.6018
_exptl_absorpt_correction_type empirical
_exptl_absorpt_process_details SHELXPREP
_exptl_crystal_colour yellow
_exptl_crystal_density_diffrn 2.378
_exptl_crystal_density_method 'not measured'
_exptl_crystal_description tablet
_exptl_crystal_F_000 712
_exptl_crystal_size_max 0.068
_exptl_crystal_size_mid 0.042
_exptl_crystal_size_min 0.014
_refine_diff_density_max 2.345
_refine_diff_density_min -1.353
_refine_diff_density_rms 0.232
_refine_ls_extinction_method none
_refine_ls_goodness_of_fit_ref 1.051
_refine_ls_hydrogen_treatment constr
_refine_ls_matrix_type full
_refine_ls_number_parameters 280
_refine_ls_number_reflns 4640
_refine_ls_number_restraints 12
_refine_ls_restrained_S_all 1.054
_refine_ls_R_factor_all 0.0485
_refine_ls_R_factor_gt 0.0378
_refine_ls_shift/su_max 0.001
_refine_ls_shift/su_mean 0.000
_refine_ls_structure_factor_coef Fsqd
_refine_ls_weighting_details 'calc w=1/[\s^2^(Fo^2^)+(0.0375P)^2^+0.0000P] where P=(Fo^2^+2Fc^2^)/3'
_refine_ls_weighting_scheme calc
_refine_ls_wR_factor_gt 0.0786
_refine_ls_wR_factor_ref 0.0838
_reflns_number_gt 4003
_reflns_number_total 4640
_reflns_threshold_expression >2sigma(I)
_cod_data_source_file cg500972w_si_001.cif
_cod_data_source_block p-1
_cod_depositor_comments 'Adding full bibliography for 4512198--4512200.cif.'
_cod_original_cell_volume 1069.0(6)
_cod_database_code 4512200

loop_
_symmetry_equiv_pos_as_xyz
'x, y, z'
'-x, -y, -z'

loop_
_atom_site_label
_atom_site_type_symbol
_atom_site_fract_x
_atom_site_fract_y
_atom_site_fract_z
_atom_site_U_iso_or_equiv
_atom_site_adp_type
_atom_site_occupancy
_atom_site_symmetry_multiplicity
_atom_site_calc_flag
_atom_site_refinement_flags
U1 U 0.31598(3) 0.48485(2) 0.44704(2) 0.01027(8) Uani 1 1 d .
Zn1 Zn 0.72139(8) 0.43260(7) 0.08306(6) 0.01134(17) Uani 1 1 d .
P1 P 0.64092(19) 0.30726(17) 0.35191(14) 0.0101(3) Uani 1 1 d .
P2 P 0.94370(19) -0.33695(17) 0.61279(14) 0.0110(3) Uani 1 1 d .
P3 P 0.4905(2) 0.70144(17) -0.02653(14) 0.0119(4) Uani 1 1 d .
O1 O 0.3076(5) 0.6359(5) 0.3320(4) 0.0134(10) Uani 1 1 d .
O2 O 0.3234(5) 0.3336(5) 0.5628(4) 0.0130(10) Uani 1 1 d .
O3 O 0.5994(5) 0.4065(4) 0.4388(4) 0.0111(9) Uani 1 1 d .
O4 O 0.4891(5) 0.3264(5) 0.3201(4) 0.0129(10) Uani 1 1 d .
O5 O 0.7562(5) 0.3411(5) 0.2494(4) 0.0123(10) Uani 1 1 d .
O6 O 0.9701(5) -0.3256(5) 0.7350(4) 0.0149(10) Uani 1 1 d .
O7 O 0.8395(5) -0.4241(4) 0.6373(4) 0.0125(10) Uani 1 1 d .
O8 O 1.0931(5) -0.3932(5) 0.5421(4) 0.0148(10) Uani 1 1 d .
O9 O 0.5375(5) 0.5916(4) 0.0826(4) 0.0125(10) Uani 1 1 d .
O10 O 0.6147(5) 0.6599(5) -0.1325(4) 0.0154(10) Uani 1 1 d .
O11 O 0.3361(5) 0.7214(4) -0.0517(4) 0.0146(10) Uani 1 1 d .
N1 N 0.9175(6) 0.3891(6) -0.0385(4) 0.0147(12) Uani 1 1 d .
N2 N 0.8436(6) 0.5765(5) 0.0997(4) 0.0132(12) Uani 1 1 d .
C1 C 0.7233(8) 0.1258(7) 0.4254(6) 0.0139(14) Uani 1 1 d .
C2 C 0.8631(8) 0.0438(7) 0.3778(6) 0.0157(15) Uani 1 1 d .
H2A H 0.9126 0.0839 0.3070 0.019 Uiso 1 1 calc R
C3 C 0.9284(8) -0.0968(7) 0.4354(6) 0.0182(16) Uani 1 1 d .
H3A H 1.0233 -0.1512 0.4041 0.022 Uiso 1 1 calc R
C4 C 0.8556(7) -0.1576(7) 0.5380(5) 0.0120(13) Uani 1 1 d .
C5 C 0.7146(8) -0.0767(7) 0.5823(6) 0.0217(17) Uani 1 1 d .
H5A H 0.6632 -0.1184 0.6513 0.026 Uiso 1 1 calc R
C6 C 0.6489(9) 0.0636(7) 0.5270(6) 0.0238(17) Uani 1 1 d .
H6A H 0.5535 0.1172 0.5582 0.029 Uiso 1 1 calc R
C7 C 0.4943(10) 0.8693(8) -0.0131(7) 0.0289(14) Uani 1 1 d U
C8 C 0.4005(11) 0.9348(9) 0.0728(7) 0.0375(17) Uani 1 1 d U
H8A H 0.3333 0.8901 0.1248 0.045 Uiso 1 1 calc R
C9 C 0.5968(11) 0.9329(8) -0.0842(7) 0.0367(17) Uani 1 1 d U
H9A H 0.6657 0.8868 -0.1411 0.044 Uiso 1 1 calc R
C10 C 0.9532(9) 0.3019(8) -0.1145(6) 0.0226(16) Uani 1 1 d .
H10A H 0.8820 0.2605 -0.1208 0.027 Uiso 1 1 calc R
C11 C 1.0914(9) 0.2720(8) -0.1831(6) 0.0244(17) Uani 1 1 d .
H11A H 1.1150 0.2111 -0.2357 0.029 Uiso 1 1 calc R
C12 C 0.8072(9) 0.6664(7) 0.1724(6) 0.0197(16) Uani 1 1 d .
H12A H 0.7111 0.6872 0.2165 0.024 Uiso 1 1 calc R
C13 C 0.9784(8) 0.5519(6) 0.0389(5) 0.0135(14) Uani 1 1 d .

loop_
_atom_site_aniso_label
_atom_site_aniso_U_11
_atom_site_aniso_U_22
_atom_site_aniso_U_33
_atom_site_aniso_U_23
_atom_site_aniso_U_13
_atom_site_aniso_U_12
U1 0.00764(13) 0.01077(12) 0.01337(12) -0.00268(9) -0.00286(9) -0.00312(9)
Zn1 0.0109(4) 0.0117(3) 0.0129(3) -0.0017(3) -0.0028(3) -0.0054(3)
P1 0.0090(9) 0.0095(7) 0.0121(7) -0.0010(6) -0.0017(6) -0.0041(6)
P2 0.0083(9) 0.0114(7) 0.0136(8) -0.0024(7) -0.0032(7) -0.0028(6)
P3 0.0103(9) 0.0108(7) 0.0168(8) -0.0037(7) -0.0037(7) -0.0043(7)
O1 0.011(2) 0.015(2) 0.017(2) -0.0007(19) -0.0050(19) -0.0076(19)
O2 0.007(2) 0.018(2) 0.019(2) -0.006(2) -0.0017(19) -0.0075(19)
O3 0.005(2) 0.014(2) 0.016(2) -0.0038(18) -0.0050(18) -0.0022(18)
O4 0.009(2) 0.016(2) 0.015(2) -0.0038(19) -0.0047(19) -0.0040(19)
O5 0.006(2) 0.016(2) 0.016(2) -0.0028(19) -0.0032(18) -0.0042(18)
O6 0.016(3) 0.015(2) 0.018(2) -0.0058(19) -0.005(2) -0.0056(19)
O7 0.010(2) 0.014(2) 0.015(2) -0.0004(19) -0.0047(19) -0.0060(19)
O8 0.013(3) 0.014(2) 0.018(2) -0.0036(19) -0.004(2) -0.0038(19)
O9 0.011(2) 0.009(2) 0.020(2) -0.0046(19) -0.0048(19) -0.0033(18)
O10 0.011(2) 0.017(2) 0.018(2) -0.004(2) -0.0021(19) -0.0046(19)
O11 0.017(3) 0.008(2) 0.021(2) -0.0033(19) -0.008(2) -0.0036(19)
N1 0.014(3) 0.015(3) 0.014(3) -0.001(2) 0.000(2) -0.006(2)
N2 0.014(3) 0.015(3) 0.012(3) -0.001(2) -0.006(2) -0.005(2)
C1 0.017(4) 0.011(3) 0.016(3) -0.004(3) -0.008(3) -0.003(3)
C2 0.012(4) 0.015(3) 0.015(3) -0.001(3) 0.003(3) -0.002(3)
C3 0.017(4) 0.014(3) 0.018(3) -0.004(3) 0.002(3) 0.000(3)
C4 0.012(3) 0.014(3) 0.012(3) 0.001(3) -0.004(3) -0.008(3)
C5 0.015(4) 0.016(3) 0.024(4) 0.003(3) 0.007(3) -0.004(3)
C6 0.019(4) 0.015(3) 0.029(4) -0.001(3) -0.001(3) 0.002(3)
C7 0.038(3) 0.026(3) 0.034(3) -0.020(3) 0.012(3) -0.023(3)
C8 0.046(4) 0.031(3) 0.042(3) -0.019(3) 0.018(3) -0.026(3)
C9 0.045(4) 0.030(3) 0.042(3) -0.020(3) 0.016(3) -0.023(3)
C10 0.022(4) 0.029(4) 0.027(4) -0.017(3) 0.000(3) -0.015(3)
C11 0.024(4) 0.024(4) 0.030(4) -0.016(3) 0.006(3) -0.011(3)
C12 0.023(4) 0.017(3) 0.019(3) -0.009(3) 0.001(3) -0.006(3)
C13 0.016(4) 0.013(3) 0.013(3) -0.001(3) -0.008(3) -0.003(3)

loop_
_atom_type_symbol
_atom_type_description
_atom_type_scat_dispersion_real
_atom_type_scat_dispersion_imag
_atom_type_scat_source
C C 0.0033 0.0016 'International Tables Vol C Tables 4.2.6.8 and 6.1.1.4'
H H 0.0000 0.0000 'International Tables Vol C Tables 4.2.6.8 and 6.1.1.4'
N N 0.0061 0.0033 'International Tables Vol C Tables 4.2.6.8 and 6.1.1.4'
O O 0.0106 0.0060 'International Tables Vol C Tables 4.2.6.8 and 6.1.1.4'
P P 0.1023 0.0942 'International Tables Vol C Tables 4.2.6.8 and 6.1.1.4'
Zn Zn 0.2839 1.4301 'International Tables Vol C Tables 4.2.6.8 and 6.1.1.4'
U U -9.6767 9.6646 'International Tables Vol C Tables 4.2.6.8 and 6.1.1.4'

loop_
_geom_angle_atom_site_label_1
_geom_angle_atom_site_label_2
_geom_angle_atom_site_label_3
_geom_angle
_geom_angle_site_symmetry_1
_geom_angle_site_symmetry_3
O1 U1 O2 179.7(2) . .
O1 U1 O7 89.19(18) . 2_656
O2 U1 O7 90.70(18) . 2_656
O1 U1 O8 90.97(18) . 1_465
O2 U1 O8 88.75(17) . 1_465
O7 U1 O8 83.12(16) 2_656 1_465
O1 U1 O3 89.58(18) . 2_666
O2 U1 O3 90.44(18) . 2_666
O7 U1 O3 161.29(15) 2_656 2_666
O8 U1 O3 78.24(15) 1_465 2_666
O1 U1 O4 90.69(17) . .
O2 U1 O4 89.54(17) . .
O7 U1 O4 75.79(15) 2_656 .
O8 U1 O4 158.82(16) 1_465 .
O3 U1 O4 122.89(15) 2_666 .
O1 U1 O3 94.66(18) . .
O2 U1 O3 85.61(17) . .
O7 U1 O3 132.67(14) 2_656 .
O8 U1 O3 143.73(15) 1_465 .
O3 U1 O3 66.03(16) 2_666 .
O4 U1 O3 57.04(14) . .
O1 U1 P1 94.26(15) . .
O2 U1 P1 86.03(14) . .
O7 U1 P1 103.67(11) 2_656 .
O8 U1 P1 171.47(11) 1_465 .
O3 U1 P1 95.04(11) 2_666 .
O4 U1 P1 28.06(11) . .
O3 U1 P1 29.03(10) . .
O9 Zn1 O11 104.06(19) . 2_665
O9 Zn1 O5 108.17(18) . .
O11 Zn1 O5 97.35(18) 2_665 .
O9 Zn1 N1 132.95(19) . .
O11 Zn1 N1 90.6(2) 2_665 .
O5 Zn1 N1 113.98(19) . .
O9 Zn1 N2 89.04(19) . .
O11 Zn1 N2 165.64(19) 2_665 .
O5 Zn1 N2 83.84(19) . .
N1 Zn1 N2 75.9(2) . .
O4 P1 O5 115.1(3) . .
O4 P1 O3 102.6(2) . .
O5 P1 O3 113.3(3) . .
O4 P1 C1 110.5(3) . .
O5 P1 C1 106.4(3) . .
O3 P1 C1 108.9(3) . .
O4 P1 U1 49.86(17) . .
O5 P1 U1 133.80(17) . .
O3 P1 U1 52.80(17) . .
C1 P1 U1 119.8(2) . .
O7 P2 O8 116.0(3) . .
O7 P2 O6 106.8(3) . .
O8 P2 O6 109.6(3) . .
O7 P2 C4 110.0(3) . .
O8 P2 C4 107.4(3) . .
O6 P2 C4 106.6(3) . .
O11 P3 O9 115.0(3) . .
O11 P3 O10 111.3(3) . .
O9 P3 O10 108.3(2) . .
O11 P3 C7 108.0(3) . .
O9 P3 C7 108.2(3) . .
O10 P3 C7 105.7(3) . .
P1 O3 U1 147.8(3) . 2_666
P1 O3 U1 98.2(2) . .
U1 O3 U1 113.98(16) 2_666 .
P1 O4 U1 102.1(2) . .
P1 O5 Zn1 127.4(3) . .
P2 O7 U1 143.0(3) . 2_656
P2 O8 U1 170.7(3) . 1_645
P3 O9 Zn1 122.8(3) . .
P3 O11 Zn1 123.5(2) . 2_665
C13 N1 C10 115.2(6) 2_765 .
C13 N1 Zn1 117.6(4) 2_765 .
C10 N1 Zn1 127.1(5) . .
C13 N2 C12 117.6(6) . .
C13 N2 Zn1 112.4(4) . .
C12 N2 Zn1 129.3(5) . .
C6 C1 C2 119.5(6) . .
C6 C1 P1 120.9(5) . .
C2 C1 P1 119.6(5) . .
C3 C2 C1 119.7(6) . .
C3 C2 H2A 120.1 . .
C1 C2 H2A 120.1 . .
C4 C3 C2 120.6(6) . .
C4 C3 H3A 119.7 . .
C2 C3 H3A 119.7 . .
C3 C4 C5 119.1(6) . .
C3 C4 P2 119.9(5) . .
C5 C4 P2 121.0(5) . .
C6 C5 C4 121.0(6) . .
C6 C5 H5A 119.5 . .
C4 C5 H5A 119.5 . .
C5 C6 C1 119.9(7) . .
C5 C6 H6A 120.0 . .
C1 C6 H6A 120.0 . .
C8 C7 C9 118.6(7) . .
C8 C7 P3 120.4(6) . .
C9 C7 P3 120.9(6) . .
C7 C8 C9 120.8(8) . 2_675
C7 C8 H8A 119.6 . .
C9 C8 H8A 119.6 2_675 .
C7 C9 C8 120.5(7) . 2_675
C7 C9 H9A 119.7 . .
C8 C9 H9A 119.7 2_675 .
N1 C10 C11 121.7(7) . .
N1 C10 H10A 119.1 . .
C11 C10 H10A 119.1 . .
C12 C11 C10 118.0(7) 2_765 .
C12 C11 H11A 121.0 2_765 .
C10 C11 H11A 121.0 . .
N2 C12 C11 120.5(7) . 2_765
N2 C12 H12A 119.7 . .
C11 C12 H12A 119.7 2_765 .
N2 C13 N1 126.7(6) . 2_765
N2 C13 C13 118.0(8) . 2_765
N1 C13 C13 115.3(8) 2_765 2_765

loop_
_geom_bond_atom_site_label_1
_geom_bond_atom_site_label_2
_geom_bond_distance
_geom_bond_site_symmetry_2
U1 O1 1.768(4) .
U1 O2 1.774(4) .
U1 O7 2.310(5) 2_656
U1 O8 2.314(4) 1_465
U1 O3 2.403(4) 2_666
U1 O4 2.481(4) .
U1 O3 2.554(4) .
Zn1 O9 1.943(4) .
Zn1 O11 1.992(5) 2_665
Zn1 O5 2.022(4) .
Zn1 N1 2.127(6) .
Zn1 N2 2.254(6) .
P1 O4 1.527(5) .
P1 O5 1.531(5) .
P1 O3 1.556(4) .
P1 C1 1.800(6) .
P2 O7 1.500(5) .
P2 O8 1.518(5) .
P2 O6 1.596(5) .
P2 C4 1.801(6) .
P3 O11 1.517(5) .
P3 O9 1.518(4) .
P3 O10 1.596(5) .
P3 C7 1.784(7) .
O3 U1 2.403(4) 2_666
O7 U1 2.310(5) 2_656
O8 U1 2.314(4) 1_645
O11 Zn1 1.992(5) 2_665
N1 C13 1.340(9) 2_765
N1 C10 1.365(8) .
N2 C13 1.327(9) .
N2 C12 1.354(8) .
C1 C6 1.396(10) .
C1 C2 1.413(9) .
C2 C3 1.399(9) .
C2 H2A 0.9500 .
C3 C4 1.392(9) .
C3 H3A 0.9500 .
C4 C5 1.402(9) .
C5 C6 1.390(9) .
C5 H5A 0.9500 .
C6 H6A 0.9500 .
C7 C8 1.380(11) .
C7 C9 1.387(11) .
C8 C9 1.409(10) 2_675
C8 H8A 0.9500 .
C9 C8 1.409(10) 2_675
C9 H9A 0.9500 .
C10 C11 1.393(10) .
C10 H10A 0.9500 .
C11 C12 1.379(11) 2_765
C11 H11A 0.9500 .
C12 C11 1.379(11) 2_765
C12 H12A 0.9500 .
C13 N1 1.340(9) 2_765
C13 C13 1.502(12) 2_765
